data_4129100
loop_
_publ_author_name
'Heskia, Alice'
'Maris, Thierry'
'Aguiar, Pedro M.'
'Wuest, James D.'

_publ_section_title
;
 Building Large Structures with Curved Aromatic Surfaces by Complexing
 Metals with Phosphangulene.
;
_journal_name_full 'Journal of the American Chemical Society'
_journal_paper_doi 10.1021/jacs.9b08179
_journal_year 2019
_chemical_formula_moiety 'C72 H36 Cl2 Cu2 O12 P4'
_chemical_formula_sum 'C72 H36 Cl2 Cu2 O12 P4'
_chemical_formula_weight 1414.87
_space_group_crystal_system monoclinic
_space_group_IT_number 14
_space_group_name_Hall '-P 2yn'
_space_group_name_H-M_alt 'P 1 21/n 1'
_atom_sites_solution_hydrogens geom
_atom_sites_solution_primary dual
_audit_creation_date 2019-07-23
_audit_creation_method
;
Olex2 1.2
(compiled 2018.05.29 svn.r3508 for OlexSys, GUI svn.r5506)
;
_cell_angle_alpha 90
_cell_angle_beta 107.042(1)
_cell_angle_gamma 90
_cell_formula_units_Z 2
_cell_length_a 12.1132(3)
_cell_length_b 13.9653(3)
_cell_length_c 18.1189(4)
_cell_measurement_reflns_used 9378
_cell_measurement_temperature 150
_cell_measurement_theta_max 60.669
_cell_measurement_theta_min 3.412
_cell_volume 2930.49(12)
_computing_cell_refinement
;
SAINT (2013) V8.37A; Integration Software for Single Crystal Data.
Bruker AXS Inc., Madison, WI 53719-1173.
;
_computing_data_collection
;
APEX 2 (2013) Bruker AXS Inc., Madison, WI 53719-1173.
;
_computing_data_reduction
;
SAINT (2013) V8.37A; Integration Software for Single Crystal Data.
Bruker AXS Inc., Madison, WI 53719-1173.
;
_computing_molecular_graphics 'Olex2 (Dolomanov et al., 2009)'
_computing_publication_material 'Olex2 (Dolomanov et al., 2009)'
_computing_structure_refinement 'XL (Sheldrick, 2008)'
_computing_structure_solution 'XT (Sheldrick, 2015)'
_diffrn_ambient_temperature 150
_diffrn_detector 'CMOS Area detector'
_diffrn_detector_area_resol_mean 10.24
_diffrn_detector_type 'Bruker Photon 100 CMOS Detector'
_diffrn_measured_fraction_theta_full 1.000
_diffrn_measured_fraction_theta_max 0.999
_diffrn_measurement_device 'k-geometry diffractometer'
_diffrn_measurement_device_type 'Bruker Venture Metaljet'
_diffrn_measurement_method '\w and \f scans'
_diffrn_radiation_collimation 'Focusing mirrors'
_diffrn_radiation_monochromator 'Helios MX Mirror Optics'
_diffrn_radiation_probe x-ray
_diffrn_radiation_type GaK\a
_diffrn_radiation_wavelength 1.34139
_diffrn_reflns_av_R_equivalents 0.0261
_diffrn_reflns_av_unetI/netI 0.0161
_diffrn_reflns_Laue_measured_fraction_full 1.000
_diffrn_reflns_Laue_measured_fraction_max 0.999
_diffrn_reflns_limit_h_max 15
_diffrn_reflns_limit_h_min -15
_diffrn_reflns_limit_k_max 17
_diffrn_reflns_limit_k_min -18
_diffrn_reflns_limit_l_max 23
_diffrn_reflns_limit_l_min -23
_diffrn_reflns_number 47052
_diffrn_reflns_point_group_measured_fraction_full 1.000
_diffrn_reflns_point_group_measured_fraction_max 0.999
_diffrn_reflns_theta_full 53.594
_diffrn_reflns_theta_max 60.638
_diffrn_reflns_theta_min 3.410
_diffrn_source 'Metal Jet'
_diffrn_source_target Ga
_diffrn_source_type 'Gallium Liquid Metal Jet Source'
_exptl_absorpt_coefficient_mu 5.537
_exptl_absorpt_correction_T_max 0.3250
_exptl_absorpt_correction_T_min 0.2029
_exptl_absorpt_correction_type multi-scan
_exptl_absorpt_process_details
;
SADABS-2016/2 (Bruker,2016/2) was used for absorption correction.
wR2(int) was 0.0966 before and 0.0408 after correction.
The Ratio of minimum to maximum transmission is 0.6243.
The \l/2 correction factor is Not present.
;
_exptl_crystal_colour 'clear light colourless'
_exptl_crystal_colour_lustre clear
_exptl_crystal_colour_modifier light
_exptl_crystal_colour_primary colourless
_exptl_crystal_density_diffrn 1.603
_exptl_crystal_description platelet
_exptl_crystal_F_000 1432
_exptl_crystal_recrystallization_method 'crystallized from EtOH'
_exptl_crystal_size_max 0.18
_exptl_crystal_size_mid 0.08
_exptl_crystal_size_min 0.075
_refine_diff_density_max 0.495
_refine_diff_density_min -0.392
_refine_diff_density_rms 0.089
_refine_ls_extinction_coef 0.0072(2)
_refine_ls_extinction_expression Fc^*^=kFc[1+0.001xFc^2^\l^3^/sin(2\q)]^-1/4^
_refine_ls_extinction_method 'SHELXL-2018/3 (Sheldrick 2018)'
_refine_ls_goodness_of_fit_ref 1.056
_refine_ls_hydrogen_treatment constr
_refine_ls_matrix_type full
_refine_ls_number_parameters 416
_refine_ls_number_reflns 6726
_refine_ls_number_restraints 0
_refine_ls_restrained_S_all 1.056
_refine_ls_R_factor_all 0.0293
_refine_ls_R_factor_gt 0.0285
_refine_ls_shift/su_max 0.001
_refine_ls_shift/su_mean 0.000
_refine_ls_structure_factor_coef Fsqd
_refine_ls_weighting_details 'w=1/[\s^2^(Fo^2^)+(0.0480P)^2^+1.2765P] where P=(Fo^2^+2Fc^2^)/3'
_refine_ls_weighting_scheme calc
_refine_ls_wR_factor_gt 0.0776
_refine_ls_wR_factor_ref 0.0782
_reflns_Friedel_coverage 0.000
_reflns_number_gt 6539
_reflns_number_total 6726
_reflns_threshold_expression 'I > 2\s(I)'
_cod_data_source_file ja9b08179_si_005.cif
_cod_data_source_block jw1901
_cod_depositor_comments
;
The following automatic conversions were performed:

data item '_diffrn_radiation_probe' value 'X-ray' was changed to
'x-ray' in accordance with the
/home/data/users/saulius/crontab/automatic-downloads/rss-feeds/ACS/lib/dictionaries/cif_core.dic
dictionary named 'cif_core.dic' version 2.4.2 last updated on
2011-04-26.

Automatic conversion script
Id: cif_fix_values 6909 2019-04-08 15:41:33Z antanas 
;
_cod_database_code 4129100
_shelx_shelxl_version_number 2018/3
_shelx_space_group_comment
;
The symmetry employed for this shelxl refinement is uniquely defined
by the following loop, which should always be used as a source of
symmetry information in preference to the above space-group names.
They are only intended as comments.
;
_shelx_estimated_absorpt_t_max 0.682
_shelx_estimated_absorpt_t_min 0.436
_olex2_refinement_description
;
1. Fixed Uiso
 At 1.2 times of:
  All C(H) groups
2.a Aromatic/amide H refined with riding coordinates:
 C3(H3), C4(H4), C5(H5), C9(H9), C10(H10), C11(H11), C16(H16), C17(H17),
 C18(H18), C21(H21), C22(H22), C23(H23), C27(H27), C28(H28), C29(H29), C33(H33),
  C34(H34), C35(H35)
;
_olex2_submission_special_instructions 'No special instructions were received'

loop_
_space_group_symop_operation_xyz
'x, y, z'
'-x+1/2, y+1/2, -z+1/2'
'-x, -y, -z'
'x-1/2, -y-1/2, z-1/2'

loop_
_atom_site_label
_atom_site_type_symbol
_atom_site_fract_x
_atom_site_fract_y
_atom_site_fract_z
_atom_site_U_iso_or_equiv
_atom_site_adp_type
_atom_site_occupancy
_atom_site_site_symmetry_order
_atom_site_calc_flag
_atom_site_refinement_flags_posn
Cu1 Cu 0.53502(2) 0.45724(2) 0.42998(2) 0.01866(8) Uani 1 1 d .
P1 P 0.57089(3) 0.57372(3) 0.35128(2) 0.01719(9) Uani 1 1 d .
O1 O 0.82347(9) 0.57778(8) 0.36272(6) 0.0256(2) Uani 1 1 d .
Cl1 Cl 0.35408(3) 0.48747(3) 0.44537(2) 0.02348(9) Uani 1 1 d .
C1 C 0.63216(13) 0.56277(10) 0.27267(8) 0.0188(3) Uani 1 1 d .
P2 P 0.58897(3) 0.31366(2) 0.39733(2) 0.01647(9) Uani 1 1 d .
C2 C 0.75176(13) 0.56538(10) 0.28749(9) 0.0205(3) Uani 1 1 d .
O2 O 0.44253(9) 0.58218(8) 0.18154(6) 0.0248(2) Uani 1 1 d .
C3 C 0.80092(14) 0.55730(11) 0.22744(10) 0.0243(3) Uani 1 1 d .
H3 H 0.882380 0.557189 0.237268 0.029 Uiso 1 1 calc R
O3 O 0.51963(9) 0.75750(9) 0.42001(6) 0.0245(2) Uani 1 1 d .
O4 O 0.55320(9) 0.31553(8) 0.22562(6) 0.0241(2) Uani 1 1 d .
C4 C 0.72762(15) 0.54937(11) 0.15252(10) 0.0261(3) Uani 1 1 d .
H4 H 0.760196 0.539255 0.111413 0.031 Uiso 1 1 calc R
C5 C 0.60799(15) 0.55577(11) 0.13583(9) 0.0249(3) Uani 1 1 d .
H5 H 0.559580 0.553310 0.084056 0.030 Uiso 1 1 calc R
O5 O 0.47908(9) 0.13204(8) 0.43091(6) 0.0213(2) Uani 1 1 d .
C6 C 0.56146(13) 0.56586(11) 0.19693(9) 0.0210(3) Uani 1 1 d .
O6 O 0.84362(9) 0.29199(8) 0.47232(6) 0.0239(2) Uani 1 1 d .
C7 C 0.46586(12) 0.66146(10) 0.30374(8) 0.0187(3) Uani 1 1 d .
C8 C 0.41327(12) 0.65621(11) 0.22455(8) 0.0213(3) Uani 1 1 d .
C9 C 0.33465(13) 0.72518(13) 0.18731(9) 0.0264(3) Uani 1 1 d .
H9 H 0.297051 0.720757 0.133471 0.032 Uiso 1 1 calc R
C10 C 0.31171(14) 0.80127(13) 0.23035(10) 0.0301(3) Uani 1 1 d .
H10 H 0.254676 0.847051 0.205954 0.036 Uiso 1 1 calc R
C11 C 0.37077(14) 0.81157(12) 0.30849(10) 0.0271(3) Uani 1 1 d .
H11 H 0.356441 0.865045 0.336772 0.033 Uiso 1 1 calc R
C12 C 0.45058(12) 0.74264(11) 0.34416(8) 0.0215(3) Uani 1 1 d .
C13 C 0.78972(13) 0.64974(11) 0.40516(8) 0.0220(3) Uani 1 1 d .
C14 C 0.67441(12) 0.65999(10) 0.40203(8) 0.0188(3) Uani 1 1 d .
C15 C 0.63753(13) 0.74081(11) 0.43267(8) 0.0208(3) Uani 1 1 d .
C16 C 0.71748(15) 0.80608(12) 0.47490(9) 0.0279(3) Uani 1 1 d .
H16 H 0.693382 0.861031 0.496971 0.033 Uiso 1 1 calc R
C17 C 0.83444(15) 0.78904(13) 0.48420(9) 0.0310(4) Uani 1 1 d .
H17 H 0.890196 0.831021 0.515911 0.037 Uiso 1 1 calc R
C18 C 0.87188(14) 0.71260(13) 0.44853(9) 0.0286(3) Uani 1 1 d .
H18 H 0.951564 0.703732 0.453761 0.034 Uiso 1 1 calc R
C19 C 0.49927(12) 0.23362(10) 0.32738(8) 0.0182(3) Uani 1 1 d .
C20 C 0.48945(12) 0.24459(11) 0.24944(8) 0.0213(3) Uani 1 1 d .
C21 C 0.41933(14) 0.18375(12) 0.19498(9) 0.0263(3) Uani 1 1 d .
H21 H 0.409579 0.193000 0.141500 0.032 Uiso 1 1 calc R
C22 C 0.36362(14) 0.10902(12) 0.22014(10) 0.0284(3) Uani 1 1 d .
H22 H 0.311729 0.069475 0.183143 0.034 Uiso 1 1 calc R
C23 C 0.38237(13) 0.09083(11) 0.29884(9) 0.0252(3) Uani 1 1 d .
H23 H 0.347457 0.037349 0.315491 0.030 Uiso 1 1 calc R
C24 C 0.45295(12) 0.15255(10) 0.35177(8) 0.0194(3) Uani 1 1 d .
C25 C 0.69955(12) 0.31944(10) 0.34993(8) 0.0182(3) Uani 1 1 d .
C26 C 0.66965(13) 0.32151(10) 0.26962(8) 0.0198(3) Uani 1 1 d .
C27 C 0.75452(14) 0.32788(11) 0.23255(9) 0.0242(3) Uani 1 1 d .
H27 H 0.734824 0.330943 0.177849 0.029 Uiso 1 1 calc R
C28 C 0.86960(14) 0.32966(11) 0.27769(10) 0.0263(3) Uani 1 1 d .
H28 H 0.928179 0.338326 0.253075 0.032 Uiso 1 1 calc R
C29 C 0.90155(13) 0.31918(11) 0.35747(10) 0.0254(3) Uani 1 1 d .
H29 H 0.980591 0.317432 0.386911 0.031 Uiso 1 1 calc R
C30 C 0.81465(12) 0.31136(10) 0.39289(8) 0.0204(3) Uani 1 1 d .
C31 C 0.65872(12) 0.21977(10) 0.46218(8) 0.0176(3) Uani 1 1 d .
C32 C 0.59613(12) 0.14006(10) 0.47200(8) 0.0188(3) Uani 1 1 d .
C33 C 0.64949(14) 0.06609(11) 0.52054(9) 0.0224(3) Uani 1 1 d .
H33 H 0.606377 0.012391 0.528725 0.027 Uiso 1 1 calc R
C34 C 0.76789(14) 0.07236(12) 0.55705(8) 0.0246(3) Uani 1 1 d .
H34 H 0.804334 0.024145 0.592919 0.029 Uiso 1 1 calc R
C35 C 0.83403(13) 0.14742(12) 0.54230(8) 0.0236(3) Uani 1 1 d .
H35 H 0.915252 0.149009 0.565430 0.028 Uiso 1 1 calc R
C36 C 0.77822(12) 0.21988(11) 0.49293(8) 0.0200(3) Uani 1 1 d .

loop_
_atom_site_aniso_label
_atom_site_aniso_U_11
_atom_site_aniso_U_22
_atom_site_aniso_U_33
_atom_site_aniso_U_23
_atom_site_aniso_U_13
_atom_site_aniso_U_12
Cu1 0.02207(12) 0.01685(12) 0.01890(12) -0.00026(8) 0.00884(9) 0.00080(8)
P1 0.01984(17) 0.01652(17) 0.01613(16) 0.00028(12) 0.00669(13) -0.00189(12)
O1 0.0215(5) 0.0292(6) 0.0252(5) -0.0024(4) 0.0052(4) 0.0041(4)
Cl1 0.01792(15) 0.0347(2) 0.01716(15) -0.00063(13) 0.00413(12) 0.00192(13)
C1 0.0242(7) 0.0142(6) 0.0195(6) -0.0013(5) 0.0089(5) -0.0014(5)
P2 0.01783(16) 0.01419(17) 0.01768(16) 0.00003(12) 0.00567(12) 0.00087(12)
C2 0.0240(7) 0.0159(6) 0.0227(7) -0.0004(5) 0.0084(6) 0.0001(5)
O2 0.0234(5) 0.0284(6) 0.0209(5) -0.0073(4) 0.0039(4) -0.0040(4)
C3 0.0280(7) 0.0183(7) 0.0316(8) -0.0008(6) 0.0164(6) -0.0004(6)
O3 0.0244(5) 0.0299(6) 0.0199(5) -0.0059(4) 0.0076(4) 0.0024(4)
O4 0.0261(5) 0.0243(5) 0.0195(5) 0.0066(4) 0.0030(4) -0.0017(4)
C4 0.0386(9) 0.0192(7) 0.0268(8) 0.0002(6) 0.0194(7) 0.0002(6)
C5 0.0365(8) 0.0209(7) 0.0193(7) -0.0013(5) 0.0111(6) -0.0014(6)
O5 0.0203(5) 0.0230(5) 0.0210(5) 0.0029(4) 0.0068(4) -0.0023(4)
C6 0.0251(7) 0.0172(6) 0.0214(7) -0.0023(5) 0.0081(6) -0.0037(5)
O6 0.0206(5) 0.0268(5) 0.0219(5) -0.0001(4) 0.0025(4) -0.0050(4)
C7 0.0177(6) 0.0202(7) 0.0189(6) 0.0005(5) 0.0064(5) -0.0024(5)
C8 0.0197(6) 0.0242(7) 0.0201(7) -0.0024(5) 0.0061(5) -0.0052(5)
C9 0.0208(7) 0.0355(9) 0.0213(7) 0.0028(6) 0.0035(5) -0.0011(6)
C10 0.0235(7) 0.0347(9) 0.0315(8) 0.0067(7) 0.0071(6) 0.0074(6)
C11 0.0269(7) 0.0265(8) 0.0300(8) -0.0003(6) 0.0115(6) 0.0056(6)
C12 0.0209(6) 0.0251(7) 0.0198(6) -0.0011(5) 0.0078(5) -0.0008(5)
C13 0.0224(7) 0.0248(7) 0.0180(6) 0.0007(5) 0.0047(5) 0.0001(6)
C14 0.0211(6) 0.0199(7) 0.0149(6) 0.0002(5) 0.0046(5) -0.0020(5)
C15 0.0230(7) 0.0248(7) 0.0151(6) -0.0014(5) 0.0062(5) -0.0018(6)
C16 0.0352(8) 0.0284(8) 0.0197(7) -0.0085(6) 0.0075(6) -0.0057(7)
C17 0.0304(8) 0.0373(9) 0.0229(7) -0.0083(7) 0.0042(6) -0.0123(7)
C18 0.0221(7) 0.0408(9) 0.0208(7) -0.0019(6) 0.0030(6) -0.0054(7)
C19 0.0167(6) 0.0166(6) 0.0198(6) 0.0000(5) 0.0031(5) 0.0012(5)
C20 0.0215(6) 0.0188(7) 0.0216(7) 0.0035(5) 0.0032(5) 0.0018(5)
C21 0.0278(7) 0.0274(8) 0.0190(7) 0.0005(6) -0.0006(6) 0.0013(6)
C22 0.0257(7) 0.0274(8) 0.0260(7) -0.0047(6) -0.0019(6) -0.0039(6)
C23 0.0231(7) 0.0217(7) 0.0290(8) 0.0004(6) 0.0048(6) -0.0040(6)
C24 0.0177(6) 0.0190(7) 0.0211(6) 0.0016(5) 0.0049(5) 0.0014(5)
C25 0.0211(6) 0.0138(6) 0.0213(6) 0.0001(5) 0.0086(5) -0.0006(5)
C26 0.0243(7) 0.0138(6) 0.0212(7) 0.0014(5) 0.0064(5) 0.0003(5)
C27 0.0360(8) 0.0158(7) 0.0246(7) 0.0006(5) 0.0150(6) 0.0001(6)
C28 0.0309(8) 0.0196(7) 0.0347(8) 0.0004(6) 0.0194(7) 0.0012(6)
C29 0.0212(7) 0.0223(7) 0.0344(8) 0.0000(6) 0.0107(6) 0.0005(6)
C30 0.0227(7) 0.0168(6) 0.0217(7) -0.0011(5) 0.0066(5) -0.0017(5)
C31 0.0205(6) 0.0170(6) 0.0154(6) -0.0003(5) 0.0055(5) 0.0015(5)
C32 0.0201(6) 0.0206(7) 0.0168(6) -0.0006(5) 0.0073(5) 0.0013(5)
C33 0.0292(7) 0.0199(7) 0.0201(7) 0.0031(5) 0.0103(6) 0.0016(6)
C34 0.0304(8) 0.0248(7) 0.0178(6) 0.0039(6) 0.0060(6) 0.0081(6)
C35 0.0229(7) 0.0284(8) 0.0174(6) -0.0009(6) 0.0025(5) 0.0044(6)
C36 0.0223(6) 0.0211(7) 0.0163(6) -0.0021(5) 0.0050(5) -0.0004(5)

loop_
_atom_type_symbol
_atom_type_description
_atom_type_scat_dispersion_real
_atom_type_scat_dispersion_imag
_atom_type_scat_source
C C 0.0137 0.0067 'International Tables Vol C Tables 4.2.6.8 and 6.1.1.4'
H H 0.0000 0.0000 'International Tables Vol C Tables 4.2.6.8 and 6.1.1.4'
Cl Cl 0.3281 0.5435 'International Tables Vol C Tables 4.2.6.8 and 6.1.1.4'
Cu Cu -2.7968 3.6874 'International Tables Vol C Tables 4.2.6.8 and 6.1.1.4'
O O 0.0389 0.0241 'International Tables Vol C Tables 4.2.6.8 and 6.1.1.4'
P P 0.2543 0.3332 'International Tables Vol C Tables 4.2.6.8 and 6.1.1.4'

loop_
_geom_angle_atom_site_label_1
_geom_angle_atom_site_label_2
_geom_angle_atom_site_label_3
_geom_angle
_geom_angle_site_symmetry_3
P1 Cu1 Cl1 107.658(15) .
P1 Cu1 Cl1 101.672(15) 3_666
Cl1 Cu1 Cl1 96.677(13) 3_666
P2 Cu1 P1 110.385(15) .
P2 Cu1 Cl1 114.292(15) 3_666
P2 Cu1 Cl1 123.467(16) .
C1 P1 Cu1 129.22(5) .
C7 P1 Cu1 123.19(5) .
C7 P1 C1 94.42(7) .
C14 P1 Cu1 113.05(5) .
C14 P1 C1 94.29(7) .
C14 P1 C7 94.50(7) .
C2 O1 C13 115.34(11) .
Cu1 Cl1 Cu1 83.325(13) 3_666
C2 C1 P1 119.53(11) .
C6 C1 P1 120.18(11) .
C6 C1 C2 119.62(13) .
C19 P2 Cu1 125.43(5) .
C19 P2 C31 94.51(6) .
C25 P2 Cu1 113.75(5) .
C25 P2 C19 94.15(6) .
C25 P2 C31 94.13(6) .
C31 P2 Cu1 126.69(5) .
C1 C2 O1 120.35(13) .
C3 C2 O1 119.20(14) .
C3 C2 C1 120.43(14) .
C8 O2 C6 114.93(11) .
C2 C3 H3 120.9 .
C2 C3 C4 118.23(15) .
C4 C3 H3 120.9 .
C15 O3 C12 115.11(11) .
C20 O4 C26 114.84(11) .
C3 C4 H4 118.9 .
C3 C4 C5 122.14(14) .
C5 C4 H4 118.9 .
C4 C5 H5 120.9 .
C6 C5 C4 118.20(15) .
C6 C5 H5 120.9 .
C32 O5 C24 114.64(10) .
C1 C6 O2 120.07(13) .
C5 C6 C1 120.51(14) .
C5 C6 O2 119.39(14) .
C36 O6 C30 114.93(11) .
C8 C7 P1 120.34(11) .
C8 C7 C12 119.65(14) .
C12 C7 P1 119.26(11) .
C7 C8 O2 119.92(13) .
C9 C8 O2 119.51(13) .
C9 C8 C7 120.55(14) .
C8 C9 H9 120.7 .
C8 C9 C10 118.67(14) .
C10 C9 H9 120.7 .
C9 C10 H10 119.3 .
C9 C10 C11 121.33(15) .
C11 C10 H10 119.3 .
C10 C11 H11 120.6 .
C12 C11 C10 118.89(15) .
C12 C11 H11 120.6 .
C7 C12 O3 120.30(13) .
C11 C12 O3 119.37(14) .
C11 C12 C7 120.26(14) .
C14 C13 O1 120.31(13) .
C18 C13 O1 119.37(13) .
C18 C13 C14 120.29(14) .
C13 C14 P1 119.82(11) .
C15 C14 P1 119.63(11) .
C15 C14 C13 120.35(13) .
C14 C15 O3 120.20(13) .
C16 C15 O3 119.73(14) .
C16 C15 C14 120.06(14) .
C15 C16 H16 120.8 .
C15 C16 C17 118.33(15) .
C17 C16 H16 120.8 .
C16 C17 H17 118.9 .
C18 C17 C16 122.13(15) .
C18 C17 H17 118.9 .
C13 C18 C17 118.16(15) .
C13 C18 H18 120.9 .
C17 C18 H18 120.9 .
C20 C19 P2 120.12(11) .
C20 C19 C24 119.31(13) .
C24 C19 P2 119.91(11) .
C19 C20 O4 120.02(13) .
C21 C20 O4 119.47(13) .
C21 C20 C19 120.47(14) .
C20 C21 H21 120.6 .
C20 C21 C22 118.76(14) .
C22 C21 H21 120.6 .
C21 C22 H22 119.3 .
C21 C22 C23 121.39(14) .
C23 C22 H22 119.3 .
C22 C23 H23 120.8 .
C24 C23 C22 118.42(14) .
C24 C23 H23 120.8 .
C19 C24 O5 119.93(13) .
C23 C24 O5 119.30(13) .
C23 C24 C19 120.76(14) .
C26 C25 P2 119.96(11) .
C30 C25 P2 119.76(11) .
C30 C25 C26 119.91(13) .
C25 C26 O4 120.14(13) .
C27 C26 O4 119.53(13) .
C27 C26 C25 120.32(14) .
C26 C27 H27 120.9 .
C26 C27 C28 118.23(14) .
C28 C27 H27 120.9 .
C27 C28 H28 118.9 .
C29 C28 C27 122.26(14) .
C29 C28 H28 118.9 .
C28 C29 H29 120.9 .
C30 C29 C28 118.11(14) .
C30 C29 H29 120.9 .
C25 C30 O6 119.92(13) .
C25 C30 C29 120.48(14) .
C29 C30 O6 119.56(13) .
C32 C31 P2 119.95(11) .
C32 C31 C36 119.57(13) .
C36 C31 P2 119.72(11) .
C31 C32 O5 120.17(12) .
C31 C32 C33 120.53(13) .
C33 C32 O5 119.26(13) .
C32 C33 H33 120.8 .
C32 C33 C34 118.49(14) .
C34 C33 H33 120.8 .
C33 C34 H34 119.1 .
C35 C34 C33 121.72(14) .
C35 C34 H34 119.1 .
C34 C35 H35 120.9 .
C36 C35 C34 118.28(14) .
C36 C35 H35 120.9 .
C31 C36 O6 119.91(13) .
C35 C36 O6 119.36(13) .
C35 C36 C31 120.70(14) .

loop_
_geom_bond_atom_site_label_1
_geom_bond_atom_site_label_2
_geom_bond_distance
_geom_bond_site_symmetry_2
Cu1 P1 2.2871(4) .
Cu1 Cl1 2.3923(4) 3_666
Cu1 Cl1 2.3277(4) .
Cu1 P2 2.2416(4) .
P1 C1 1.7951(14) .
P1 C7 1.7944(15) .
P1 C14 1.7871(14) .
O1 C2 1.3959(18) .
O1 C13 1.3973(18) .
C1 C2 1.394(2) .
C1 C6 1.389(2) .
P2 C19 1.7969(14) .
P2 C25 1.7924(14) .
P2 C31 1.7978(14) .
C2 C3 1.389(2) .
O2 C6 1.4035(18) .
O2 C8 1.4013(18) .
C3 H3 0.9500 .
C3 C4 1.392(2) .
O3 C12 1.3992(17) .
O3 C15 1.3980(18) .
O4 C20 1.3998(18) .
O4 C26 1.4046(17) .
C4 H4 0.9500 .
C4 C5 1.394(2) .
C5 H5 0.9500 .
C5 C6 1.389(2) .
O5 C24 1.4043(17) .
O5 C32 1.3995(17) .
O6 C30 1.4040(18) .
O6 C36 1.3981(18) .
C7 C8 1.3907(19) .
C7 C12 1.391(2) .
C8 C9 1.383(2) .
C9 H9 0.9500 .
C9 C10 1.393(2) .
C10 H10 0.9500 .
C10 C11 1.394(2) .
C11 H11 0.9500 .
C11 C12 1.383(2) .
C13 C14 1.389(2) .
C13 C18 1.386(2) .
C14 C15 1.388(2) .
C15 C16 1.386(2) .
C16 H16 0.9500 .
C16 C17 1.397(2) .
C17 H17 0.9500 .
C17 C18 1.391(2) .
C18 H18 0.9500 .
C19 C20 1.390(2) .
C19 C24 1.392(2) .
C20 C21 1.388(2) .
C21 H21 0.9500 .
C21 C22 1.390(2) .
C22 H22 0.9500 .
C22 C23 1.400(2) .
C23 H23 0.9500 .
C23 C24 1.383(2) .
C25 C26 1.3930(19) .
C25 C30 1.388(2) .
C26 C27 1.386(2) .
C27 H27 0.9500 .
C27 C28 1.394(2) .
C28 H28 0.9500 .
C28 C29 1.390(2) .
C29 H29 0.9500 .
C29 C30 1.389(2) .
C31 C32 1.387(2) .
C31 C36 1.3903(19) .
C32 C33 1.387(2) .
C33 H33 0.9500 .
C33 C34 1.395(2) .
C34 H34 0.9500 .
C34 C35 1.392(2) .
C35 H35 0.9500 .
C35 C36 1.388(2) .

loop_
_geom_hbond_atom_site_label_D
_geom_hbond_atom_site_label_H
_geom_hbond_atom_site_label_A
_geom_hbond_distance_DH
_geom_hbond_distance_HA
_geom_hbond_distance_DA
_geom_hbond_angle_DHA
_geom_hbond_site_symmetry_A
_geom_hbond_publ_flag
C18 H18 O6 0.95 2.45 3.3228(19) 152.6 3_766 yes
C33 H33 O5 0.95 2.47 3.4144(18) 170.6 3_656 yes

loop_
_geom_torsion_atom_site_label_1
_geom_torsion_atom_site_label_2
_geom_torsion_atom_site_label_3
_geom_torsion_atom_site_label_4
_geom_torsion
Cu1 P1 C1 C2 -86.89(12)
Cu1 P1 C1 C6 102.54(12)
Cu1 P1 C7 C8 -107.39(11)
Cu1 P1 C7 C12 82.52(12)
Cu1 P1 C14 C13 95.69(11)
Cu1 P1 C14 C15 -89.51(12)
Cu1 P2 C19 C20 84.61(12)
Cu1 P2 C19 C24 -104.67(11)
Cu1 P2 C25 C26 -93.57(11)
Cu1 P2 C25 C30 93.42(11)
Cu1 P2 C31 C32 104.43(11)
Cu1 P2 C31 C36 -85.63(12)
P1 C1 C2 O1 -0.91(19)
P1 C1 C2 C3 -179.82(11)
P1 C1 C6 O2 3.08(19)
P1 C1 C6 C5 -178.88(11)
P1 C7 C8 O2 -0.14(18)
P1 C7 C8 C9 -178.19(11)
P1 C7 C12 O3 2.56(19)
P1 C7 C12 C11 179.49(12)
P1 C14 C15 O3 -3.77(19)
P1 C14 C15 C16 177.28(12)
O1 C2 C3 C4 -177.12(13)
O1 C13 C14 P1 6.22(19)
O1 C13 C14 C15 -168.54(13)
O1 C13 C18 C17 173.91(14)
C1 P1 C7 C8 36.55(12)
C1 P1 C7 C12 -133.53(12)
C1 P1 C14 C13 -40.45(13)
C1 P1 C14 C15 134.35(12)
C1 C2 C3 C4 1.8(2)
P2 C19 C20 O4 2.66(19)
P2 C19 C20 C21 -179.27(12)
P2 C19 C24 O5 -1.80(18)
P2 C19 C24 C23 179.07(11)
P2 C25 C26 O4 -2.34(18)
P2 C25 C26 C27 178.73(11)
P2 C25 C30 O6 4.47(19)
P2 C25 C30 C29 -177.64(11)
P2 C31 C32 O5 0.69(18)
P2 C31 C32 C33 178.54(11)
P2 C31 C36 O6 -1.05(18)
P2 C31 C36 C35 -179.13(11)
C2 O1 C13 C14 42.68(19)
C2 O1 C13 C18 -135.36(15)
C2 C1 C6 O2 -167.49(13)
C2 C1 C6 C5 10.6(2)
C2 C3 C4 C5 4.4(2)
O2 C8 C9 C10 -176.31(13)
C3 C4 C5 C6 -3.1(2)
O3 C15 C16 C17 -177.77(14)
O4 C20 C21 C22 175.04(14)
O4 C26 C27 C28 -177.35(13)
C4 C5 C6 C1 -4.5(2)
C4 C5 C6 O2 173.60(13)
O5 C32 C33 C34 175.76(13)
C6 C1 C2 O1 169.71(13)
C6 C1 C2 C3 -9.2(2)
C6 O2 C8 C7 -46.63(18)
C6 O2 C8 C9 131.44(14)
C7 P1 C1 C2 132.59(12)
C7 P1 C1 C6 -37.99(13)
C7 P1 C14 C13 -135.24(12)
C7 P1 C14 C15 39.56(12)
C7 C8 C9 C10 1.7(2)
C8 O2 C6 C1 45.04(18)
C8 O2 C6 C5 -133.03(14)
C8 C7 C12 O3 -167.59(13)
C8 C7 C12 C11 9.3(2)
C8 C9 C10 C11 3.5(2)
C9 C10 C11 C12 -2.4(2)
C10 C11 C12 O3 172.84(14)
C10 C11 C12 C7 -4.1(2)
C12 O3 C15 C14 -44.63(19)
C12 O3 C15 C16 134.32(15)
C12 C7 C8 O2 169.91(13)
C12 C7 C8 C9 -8.1(2)
C13 O1 C2 C1 -45.51(19)
C13 O1 C2 C3 133.40(14)
C13 C14 C15 O3 171.00(13)
C13 C14 C15 C16 -7.9(2)
C14 P1 C1 C2 37.73(13)
C14 P1 C1 C6 -132.85(12)
C14 P1 C7 C8 131.22(12)
C14 P1 C7 C12 -38.87(12)
C14 C13 C18 C17 -4.1(2)
C14 C15 C16 C17 1.2(2)
C15 O3 C12 C7 45.23(19)
C15 O3 C12 C11 -131.72(15)
C15 C16 C17 C18 4.2(3)
C16 C17 C18 C13 -2.7(3)
C18 C13 C14 P1 -175.75(12)
C18 C13 C14 C15 9.5(2)
C19 P2 C25 C26 38.27(12)
C19 P2 C25 C30 -134.74(12)
C19 P2 C31 C32 -37.19(12)
C19 P2 C31 C36 132.75(12)
C19 C20 C21 C22 -3.0(2)
C20 O4 C26 C25 -45.55(18)
C20 O4 C26 C27 133.39(14)
C20 C19 C24 O5 168.99(13)
C20 C19 C24 C23 -10.1(2)
C20 C21 C22 C23 -3.9(2)
C21 C22 C23 C24 3.7(2)
C22 C23 C24 O5 -175.78(13)
C22 C23 C24 C19 3.4(2)
C24 O5 C32 C31 46.99(17)
C24 O5 C32 C33 -130.88(14)
C24 C19 C20 O4 -168.11(13)
C24 C19 C20 C21 10.0(2)
C25 P2 C19 C20 -38.57(12)
C25 P2 C19 C24 132.15(12)
C25 P2 C31 C32 -131.70(12)
C25 P2 C31 C36 38.25(12)
C25 C26 C27 C28 1.6(2)
C26 O4 C20 C19 45.28(18)
C26 O4 C20 C21 -132.81(14)
C26 C25 C30 O6 -168.55(13)
C26 C25 C30 C29 9.3(2)
C26 C27 C28 C29 4.2(2)
C27 C28 C29 C30 -3.1(2)
C28 C29 C30 O6 174.23(14)
C28 C29 C30 C25 -3.7(2)
C30 O6 C36 C31 -46.72(18)
C30 O6 C36 C35 131.39(14)
C30 C25 C26 O4 170.66(13)
C30 C25 C26 C27 -8.3(2)
C31 P2 C19 C20 -133.06(12)
C31 P2 C19 C24 37.66(12)
C31 P2 C25 C26 133.10(12)
C31 P2 C25 C30 -39.91(12)
C31 C32 C33 C34 -2.1(2)
C32 O5 C24 C19 -46.33(17)
C32 O5 C24 C23 132.81(14)
C32 C31 C36 O6 168.94(12)
C32 C31 C36 C35 -9.1(2)
C32 C33 C34 C35 -4.0(2)
C33 C34 C35 C36 3.4(2)
C34 C35 C36 O6 -174.91(13)
C34 C35 C36 C31 3.2(2)
C36 O6 C30 C25 44.92(18)
C36 O6 C30 C29 -132.99(14)
C36 C31 C32 O5 -169.27(12)
C36 C31 C32 C33 8.6(2)
